data_7050713
loop_
_publ_author_name
'Hai-Bin Song'
'Zheng-Zhi Zhang'
'Thomas C. W. Mak'

_publ_section_title
;
 Hetero-binuclear complexes containing a Ru0\\rightarrow Mn+ bond
 bridged by P,N-phosphine ligands: convenient synthesis of tridentate
 organometallic trans-Ru(CO)3(L)2(L=phosphine bearing an N-donor
 substituent) ligands
;
_journal_issue 1
_journal_name_full 'New J. Chem.'
_journal_page_first 113
_journal_page_last 119
_journal_paper_doi 10.1039/b108287f
_journal_volume 26
_journal_year 2002
_chemical_formula_sum 'C41 H50 Hg I2 N2 O6 P2 Ru'
_chemical_formula_weight 1284.23
_chemical_name_systematic
; 
? 
;
_space_group_IT_number 14
_symmetry_cell_setting monoclinic
_symmetry_space_group_name_Hall '-P 2ybc'
_symmetry_space_group_name_H-M 'P 1 21/c 1'
_atom_sites_solution_hydrogens geom
_atom_sites_solution_primary direct
_atom_sites_solution_secondary difmap
_audit_creation_method SHELXL-97
_cell_angle_alpha 90.00
_cell_angle_beta 91.4100(10)
_cell_angle_gamma 90.00
_cell_formula_units_Z 4
_cell_length_a 14.6934(8)
_cell_length_b 12.7794(7)
_cell_length_c 24.9176(14)
_cell_measurement_temperature 293(2)
_cell_volume 4677.4(4)
_computing_structure_refinement 'SHELXL-97 (Sheldrick, 1997)'
_computing_structure_solution 'SHELXS-97 (Sheldrick, 1990)'
_diffrn_ambient_temperature 293(2)
_diffrn_measured_fraction_theta_full 0.994
_diffrn_measured_fraction_theta_max 0.994
_diffrn_radiation_monochromator graphite
_diffrn_radiation_source 'fine-focus sealed tube'
_diffrn_radiation_type MoK\a
_diffrn_radiation_wavelength 0.71073
_diffrn_reflns_av_R_equivalents 0.0403
_diffrn_reflns_av_sigmaI/netI 0.0547
_diffrn_reflns_limit_h_max 18
_diffrn_reflns_limit_h_min -19
_diffrn_reflns_limit_k_max 16
_diffrn_reflns_limit_k_min -8
_diffrn_reflns_limit_l_max 32
_diffrn_reflns_limit_l_min -30
_diffrn_reflns_number 31692
_diffrn_reflns_theta_full 28.03
_diffrn_reflns_theta_max 28.03
_diffrn_reflns_theta_min 1.63
_exptl_absorpt_coefficient_mu 5.033
_exptl_absorpt_correction_T_max 1.000
_exptl_absorpt_correction_T_min 0.640
_exptl_absorpt_correction_type SADABS
_exptl_crystal_colour yellow
_exptl_crystal_density_diffrn 1.824
_exptl_crystal_density_method 'not measured'
_exptl_crystal_description prism
_exptl_crystal_F_000 2472
_exptl_crystal_size_max 0.47
_exptl_crystal_size_mid 0.20
_exptl_crystal_size_min 0.15
_refine_diff_density_max 0.853
_refine_diff_density_min -0.906
_refine_diff_density_rms 0.099
_refine_ls_extinction_method none
_refine_ls_goodness_of_fit_ref 0.883
_refine_ls_hydrogen_treatment mixed
_refine_ls_matrix_type full
_refine_ls_number_parameters 496
_refine_ls_number_reflns 11260
_refine_ls_number_restraints 0
_refine_ls_restrained_S_all 0.883
_refine_ls_R_factor_all 0.0628
_refine_ls_R_factor_gt 0.0311
_refine_ls_shift/su_max 0.004
_refine_ls_shift/su_mean 0.000
_refine_ls_structure_factor_coef Fsqd
_refine_ls_weighting_details 'calc w=1/[\s^2^(Fo^2^)+(0.0275P)^2^+0.0000P] where P=(Fo^2^+2Fc^2^)/3'
_refine_ls_weighting_scheme calc
_refine_ls_wR_factor_gt 0.0602
_refine_ls_wR_factor_ref 0.0670
_reflns_number_gt 7303
_reflns_number_total 11260
_reflns_threshold_expression >2sigma(I)
_cod_data_source_file b108287f.txt
_cod_data_source_block compound4
_cod_depositor_comments
;
The following automatic conversions were performed:
'_symmetry_cell_setting' value 'Monoclinic' changed to 'monoclinic'
according to '/home/saulius/struct/CIF-dictionaries/cif_core.dic'
dictionary named 'cif_core.dic' version 2.4.1 from 2010-06-29.

Automatic conversion script
Id: cif_fix_enum 1527 2010-12-29 10:47:43Z saulius 
;
_cod_original_sg_symbol_H-M P2(1)/c
_cod_database_code 7050713

loop_
_symmetry_equiv_pos_as_xyz
'x, y, z'
'-x, y+1/2, -z+1/2'
'-x, -y, -z'
'x, -y-1/2, z-1/2'

loop_
_atom_site_label
_atom_site_type_symbol
_atom_site_fract_x
_atom_site_fract_y
_atom_site_fract_z
_atom_site_U_iso_or_equiv
_atom_site_adp_type
_atom_site_occupancy
_atom_site_symmetry_multiplicity
_atom_site_calc_flag
_atom_site_refinement_flags
_atom_site_disorder_assembly
_atom_site_disorder_group
Hg1 Hg 0.621464(12) 0.619312(15) 1.178943(7) 0.04498(6) Uani 1 1 d . . .
I1 I 0.61496(2) 0.61083(3) 1.291585(11) 0.05583(9) Uani 1 1 d . . .
I2 I 0.52439(2) 0.79773(3) 1.146996(13) 0.06118(10) Uani 1 1 d . . .
Ru1 Ru 0.74607(2) 0.51207(3) 1.122563(12) 0.03260(8) Uani 1 1 d . . .
P1 P 0.66746(7) 0.35745(9) 1.14864(4) 0.0351(2) Uani 1 1 d . . .
P2 P 0.82652(7) 0.66666(9) 1.09814(4) 0.0345(2) Uani 1 1 d . . .
C1 C 0.8105(3) 0.5152(3) 1.19189(17) 0.0422(10) Uani 1 1 d . . .
O1 O 0.8507(2) 0.5157(3) 1.23102(12) 0.0644(10) Uani 1 1 d . . .
C2 C 0.8277(3) 0.4258(4) 1.08165(19) 0.0523(12) Uani 1 1 d . . .
O2 O 0.8748(3) 0.3744(3) 1.05844(16) 0.0840(12) Uani 1 1 d . . .
C3 C 0.6529(3) 0.5458(4) 1.06844(17) 0.0480(11) Uani 1 1 d . . .
O3 O 0.5994(2) 0.5667(3) 1.03662(13) 0.0660(10) Uani 1 1 d . . .
C4 C 0.7391(3) 0.2747(3) 1.19197(17) 0.0390(10) Uani 1 1 d . . .
C5 C 0.7463(3) 0.2902(4) 1.24738(17) 0.0525(12) Uani 1 1 d . . .
H5A H 0.7129 0.3427 1.2636 0.063 Uiso 1 1 calc R . .
C6 C 0.8044(4) 0.2263(5) 1.2782(2) 0.0669(16) Uani 1 1 d . . .
H6A H 0.8095 0.2364 1.3151 0.080 Uiso 1 1 calc R . .
C7 C 0.8536(4) 0.1489(5) 1.2545(3) 0.0730(17) Uani 1 1 d . . .
H7A H 0.8905 0.1053 1.2755 0.088 Uiso 1 1 calc R . .
C8 C 0.8490(3) 0.1353(4) 1.2004(2) 0.0684(15) Uani 1 1 d . . .
H8A H 0.8836 0.0835 1.1844 0.082 Uiso 1 1 calc R . .
C9 C 0.7927(3) 0.1989(4) 1.1691(2) 0.0535(12) Uani 1 1 d . . .
H9A H 0.7909 0.1903 1.1320 0.064 Uiso 1 1 calc R . .
C10 C 0.6345(3) 0.2668(3) 1.09440(17) 0.0414(10) Uani 1 1 d . . .
C11 C 0.6446(3) 0.2907(4) 1.04096(18) 0.0554(13) Uani 1 1 d . . .
H11A H 0.6708 0.3542 1.0315 0.067 Uiso 1 1 calc R . .
C12 C 0.6164(4) 0.2220(5) 1.0012(2) 0.0737(17) Uani 1 1 d . . .
H12A H 0.6230 0.2392 0.9653 0.088 Uiso 1 1 calc R . .
C13 C 0.5784(4) 0.1281(5) 1.0154(2) 0.0830(19) Uani 1 1 d . . .
H13A H 0.5592 0.0818 0.9886 0.100 Uiso 1 1 calc R . .
C14 C 0.5685(4) 0.1015(4) 1.0678(2) 0.0776(17) Uani 1 1 d . . .
H14A H 0.5436 0.0372 1.0770 0.093 Uiso 1 1 calc R . .
C15 C 0.5961(3) 0.1719(4) 1.10747(19) 0.0545(13) Uani 1 1 d . . .
H15A H 0.5886 0.1549 1.1434 0.065 Uiso 1 1 calc R . .
C16 C 0.5642(3) 0.3703(4) 1.18897(16) 0.0427(10) Uani 1 1 d . . .
H16A H 0.5325 0.3037 1.1886 0.051 Uiso 1 1 calc R . .
H16B H 0.5827 0.3849 1.2259 0.051 Uiso 1 1 calc R . .
N1 N 0.5009(2) 0.4511(3) 1.17109(13) 0.0402(8) Uani 1 1 d . . .
C17 C 0.4293(3) 0.4617(4) 1.21164(17) 0.0510(12) Uani 1 1 d . . .
H17A H 0.4572 0.4803 1.2460 0.061 Uiso 1 1 calc R . .
H17B H 0.3983 0.3953 1.2157 0.061 Uiso 1 1 calc R . .
C18 C 0.3625(3) 0.5433(5) 1.1952(2) 0.0659(15) Uani 1 1 d . . .
H18A H 0.3162 0.5489 1.2222 0.079 Uiso 1 1 calc R . .
H18B H 0.3931 0.6103 1.1930 0.079 Uiso 1 1 calc R . .
O4 O 0.3199(2) 0.5195(3) 1.14430(16) 0.0740(11) Uani 1 1 d . . .
C19 C 0.3864(3) 0.5080(5) 1.1051(2) 0.0652(15) Uani 1 1 d . . .
H19A H 0.4174 0.5743 1.1005 0.078 Uiso 1 1 calc R . .
H19B H 0.3568 0.4900 1.0711 0.078 Uiso 1 1 calc R . .
C20 C 0.4553(3) 0.4252(4) 1.11947(17) 0.0500(12) Uani 1 1 d . . .
H20A H 0.4254 0.3578 1.1221 0.060 Uiso 1 1 calc R . .
H20B H 0.5001 0.4206 1.0916 0.060 Uiso 1 1 calc R . .
C21 C 0.7905(3) 0.7110(3) 1.03083(16) 0.0400(10) Uani 1 1 d . . .
C22 C 0.7195(3) 0.7779(4) 1.02360(19) 0.0600(14) Uani 1 1 d . . .
H22A H 0.6900 0.8047 1.0532 0.072 Uiso 1 1 calc R . .
C23 C 0.6907(4) 0.8068(5) 0.9720(2) 0.0763(17) Uani 1 1 d . . .
H23A H 0.6433 0.8544 0.9674 0.092 Uiso 1 1 calc R . .
C24 C 0.7318(4) 0.7656(5) 0.9284(2) 0.0747(17) Uani 1 1 d . . .
H24A H 0.7123 0.7849 0.8940 0.090 Uiso 1 1 calc R . .
C25 C 0.8012(4) 0.6966(5) 0.9351(2) 0.0743(17) Uani 1 1 d . . .
H25A H 0.8286 0.6675 0.9054 0.089 Uiso 1 1 calc R . .
C26 C 0.8311(4) 0.6693(4) 0.98640(17) 0.0592(14) Uani 1 1 d . . .
H26A H 0.8791 0.6224 0.9909 0.071 Uiso 1 1 calc R . .
C27 C 0.9497(3) 0.6523(3) 1.09313(14) 0.0366(10) Uani 1 1 d . . .
C28 C 0.9982(3) 0.7302(4) 1.06703(16) 0.0494(12) Uani 1 1 d . . .
H28A H 0.9674 0.7875 1.0524 0.059 Uiso 1 1 calc R . .
C29 C 1.0921(3) 0.7233(5) 1.06259(19) 0.0618(14) Uani 1 1 d . . .
H29A H 1.1239 0.7754 1.0450 0.074 Uiso 1 1 calc R . .
C30 C 1.1377(3) 0.6385(5) 1.08458(19) 0.0620(15) Uani 1 1 d . . .
H30A H 1.2005 0.6331 1.0814 0.074 Uiso 1 1 calc R . .
C31 C 1.0908(3) 0.5624(4) 1.11106(18) 0.0551(13) Uani 1 1 d . . .
H31A H 1.1220 0.5060 1.1263 0.066 Uiso 1 1 calc R . .
C32 C 0.9974(3) 0.5691(4) 1.11512(16) 0.0456(11) Uani 1 1 d . . .
H32A H 0.9662 0.5168 1.1329 0.055 Uiso 1 1 calc R . .
C33 C 0.8125(3) 0.7862(3) 1.13804(15) 0.0416(10) Uani 1 1 d . . .
H33A H 0.8481 0.8417 1.1223 0.050 Uiso 1 1 calc R . .
H33B H 0.7491 0.8072 1.1359 0.050 Uiso 1 1 calc R . .
N2 N 0.8399(2) 0.7751(3) 1.19475(13) 0.0420(9) Uani 1 1 d . . .
C34 C 0.7818(3) 0.8389(4) 1.22887(17) 0.0546(13) Uani 1 1 d . . .
H34A H 0.7189 0.8170 1.2242 0.065 Uiso 1 1 calc R . .
H34B H 0.7860 0.9118 1.2184 0.065 Uiso 1 1 calc R . .
C35 C 0.8113(3) 0.8269(5) 1.28662(18) 0.0699(16) Uani 1 1 d . . .
H35A H 0.7712 0.8675 1.3089 0.084 Uiso 1 1 calc R . .
H35B H 0.8060 0.7540 1.2970 0.084 Uiso 1 1 calc R . .
O5 O 0.9018(2) 0.8603(3) 1.29561(13) 0.0702(11) Uani 1 1 d . . .
C36 C 0.9596(4) 0.7996(5) 1.2636(2) 0.0808(19) Uani 1 1 d . . .
H36A H 0.9560 0.7270 1.2747 0.097 Uiso 1 1 calc R . .
H36B H 1.0219 0.8227 1.2694 0.097 Uiso 1 1 calc R . .
C37 C 0.9349(3) 0.8074(5) 1.20438(18) 0.0602(14) Uani 1 1 d . . .
H37A H 0.9429 0.8790 1.1923 0.072 Uiso 1 1 calc R . .
H37B H 0.9750 0.7629 1.1841 0.072 Uiso 1 1 calc R . .
C38 C -0.1253(8) 0.0047(10) 0.8675(4) 0.220(7) Uani 1 1 d . . .
H38A H -0.1819 -0.0306 0.8599 0.331 Uiso 1 1 calc R . .
H38B H -0.0968 0.0220 0.8344 0.331 Uiso 1 1 calc R . .
H38C H -0.1367 0.0677 0.8873 0.331 Uiso 1 1 calc R . .
C39 C -0.0685(7) -0.0600(9) 0.8976(4) 0.168(5) Uani 1 1 d . . .
H39A H -0.0602 -0.1241 0.8774 0.202 Uiso 1 1 calc R . .
H39B H -0.0997 -0.0784 0.9301 0.202 Uiso 1 1 calc R . .
O6 O 0.0178(5) -0.0219(4) 0.9125(2) 0.1223(18) Uani 1 1 d . . .
C40 C 0.0680(7) -0.0864(7) 0.9474(4) 0.134(3) Uani 1 1 d . . .
H40A H 0.0756 -0.1548 0.9313 0.160 Uiso 1 1 calc R . .
H40B H 0.0357 -0.0952 0.9806 0.160 Uiso 1 1 calc R . .
C41 C 0.1599(7) -0.0385(7) 0.9593(3) 0.146(3) Uani 1 1 d . . .
H41A H 0.1940 -0.0832 0.9833 0.218 Uiso 1 1 calc R . .
H41B H 0.1522 0.0288 0.9756 0.218 Uiso 1 1 calc R . .
H41C H 0.1921 -0.0307 0.9264 0.218 Uiso 1 1 calc R . .

loop_
_atom_site_aniso_label
_atom_site_aniso_U_11
_atom_site_aniso_U_22
_atom_site_aniso_U_33
_atom_site_aniso_U_23
_atom_site_aniso_U_13
_atom_site_aniso_U_12
Hg1 0.05220(11) 0.04039(11) 0.04249(10) -0.00314(8) 0.00390(7) 0.00526(10)
I1 0.0655(2) 0.0645(2) 0.03750(16) -0.00727(15) 0.00049(14) -0.00185(18)
I2 0.0720(2) 0.0477(2) 0.0631(2) 0.00266(16) -0.01154(17) 0.01457(18)
Ru1 0.04204(19) 0.02882(18) 0.02686(16) -0.00023(14) -0.00050(13) -0.00183(16)
P1 0.0419(6) 0.0310(6) 0.0322(5) 0.0015(4) -0.0014(4) -0.0015(5)
P2 0.0433(6) 0.0314(6) 0.0289(5) 0.0023(5) -0.0010(4) 0.0006(5)
C1 0.052(3) 0.038(3) 0.037(2) 0.005(2) -0.002(2) -0.003(2)
O1 0.082(2) 0.068(2) 0.0420(19) 0.0053(17) -0.0201(17) -0.009(2)
C2 0.068(3) 0.038(3) 0.052(3) -0.003(2) 0.004(2) -0.007(3)
O2 0.092(3) 0.070(3) 0.091(3) -0.035(2) 0.032(2) 0.007(2)
C3 0.061(3) 0.044(3) 0.038(2) 0.001(2) -0.003(2) -0.009(3)
O3 0.068(2) 0.074(3) 0.055(2) 0.0101(19) -0.0260(17) -0.009(2)
C4 0.037(2) 0.033(2) 0.046(2) 0.006(2) -0.0029(19) -0.006(2)
C5 0.061(3) 0.054(3) 0.042(3) 0.006(2) -0.004(2) -0.005(3)
C6 0.063(3) 0.081(4) 0.056(3) 0.029(3) -0.018(3) -0.014(3)
C7 0.053(3) 0.069(4) 0.097(5) 0.038(4) -0.015(3) 0.006(3)
C8 0.056(3) 0.056(4) 0.092(4) 0.018(3) -0.011(3) 0.011(3)
C9 0.051(3) 0.049(3) 0.060(3) 0.005(2) 0.002(2) 0.006(3)
C10 0.041(2) 0.035(3) 0.047(3) -0.005(2) -0.0092(19) -0.002(2)
C11 0.077(3) 0.044(3) 0.045(3) -0.001(2) -0.010(2) -0.009(3)
C12 0.108(5) 0.065(4) 0.048(3) -0.012(3) -0.016(3) -0.013(4)
C13 0.102(5) 0.071(4) 0.075(4) -0.029(4) -0.018(3) -0.020(4)
C14 0.094(4) 0.051(4) 0.087(4) -0.012(3) -0.011(3) -0.024(3)
C15 0.061(3) 0.047(3) 0.055(3) -0.007(2) -0.006(2) -0.010(3)
C16 0.045(2) 0.042(3) 0.041(2) 0.005(2) 0.0011(19) -0.001(2)
N1 0.0342(19) 0.039(2) 0.047(2) 0.0059(17) -0.0024(15) -0.0056(18)
C17 0.044(3) 0.060(3) 0.050(3) 0.002(2) 0.007(2) 0.000(3)
C18 0.050(3) 0.070(4) 0.079(4) 0.002(3) 0.014(3) 0.003(3)
O4 0.0428(19) 0.085(3) 0.093(3) 0.014(2) -0.0048(19) 0.007(2)
C19 0.051(3) 0.078(4) 0.066(3) 0.013(3) -0.008(3) 0.011(3)
C20 0.043(3) 0.060(3) 0.047(3) 0.001(2) -0.007(2) -0.007(3)
C21 0.045(2) 0.039(3) 0.036(2) 0.0081(19) -0.0054(18) -0.008(2)
C22 0.065(3) 0.066(4) 0.048(3) 0.011(3) -0.006(2) 0.013(3)
C23 0.073(4) 0.085(5) 0.069(4) 0.022(3) -0.028(3) 0.010(4)
C24 0.098(4) 0.078(4) 0.046(3) 0.015(3) -0.027(3) -0.023(4)
C25 0.108(5) 0.075(4) 0.039(3) 0.007(3) -0.013(3) 0.008(4)
C26 0.084(4) 0.055(3) 0.038(3) 0.002(2) -0.009(2) 0.011(3)
C27 0.043(2) 0.042(3) 0.0247(19) -0.0010(18) -0.0036(17) 0.000(2)
C28 0.053(3) 0.052(3) 0.043(3) 0.012(2) 0.000(2) 0.004(3)
C29 0.054(3) 0.075(4) 0.056(3) 0.013(3) 0.007(2) -0.009(3)
C30 0.047(3) 0.085(4) 0.054(3) -0.002(3) -0.002(2) 0.004(3)
C31 0.054(3) 0.059(3) 0.052(3) -0.003(3) -0.010(2) 0.013(3)
C32 0.053(3) 0.042(3) 0.041(2) 0.003(2) -0.001(2) 0.005(2)
C33 0.048(3) 0.037(3) 0.039(2) 0.0009(19) -0.0017(19) 0.001(2)
N2 0.050(2) 0.040(2) 0.0355(19) -0.0027(16) -0.0037(16) 0.0010(19)
C34 0.048(3) 0.068(4) 0.048(3) -0.018(2) -0.001(2) 0.006(3)
C35 0.063(3) 0.102(5) 0.045(3) -0.026(3) -0.004(2) 0.000(3)
O5 0.059(2) 0.094(3) 0.057(2) -0.038(2) -0.0115(16) 0.013(2)
C36 0.067(4) 0.109(5) 0.065(4) -0.037(3) -0.021(3) 0.026(4)
C37 0.048(3) 0.079(4) 0.053(3) -0.018(3) -0.005(2) 0.008(3)
C38 0.284(14) 0.260(15) 0.112(8) 0.045(8) -0.104(8) -0.145(13)
C39 0.161(9) 0.210(13) 0.134(9) -0.020(8) 0.018(7) -0.110(10)
O6 0.162(5) 0.105(4) 0.100(4) 0.006(3) 0.014(3) -0.025(4)
C40 0.156(8) 0.099(7) 0.148(8) 0.031(6) 0.065(7) 0.018(7)
C41 0.186(9) 0.123(8) 0.129(7) 0.028(6) 0.014(7) 0.032(8)

loop_
_atom_type_symbol
_atom_type_description
_atom_type_scat_dispersion_real
_atom_type_scat_dispersion_imag
_atom_type_scat_source
C C 0.0033 0.0016 'International Tables Vol C Tables 4.2.6.8 and 6.1.1.4'
H H 0.0000 0.0000 'International Tables Vol C Tables 4.2.6.8 and 6.1.1.4'
N N 0.0061 0.0033 'International Tables Vol C Tables 4.2.6.8 and 6.1.1.4'
O O 0.0106 0.0060 'International Tables Vol C Tables 4.2.6.8 and 6.1.1.4'
P P 0.1023 0.0942 'International Tables Vol C Tables 4.2.6.8 and 6.1.1.4'
Ru Ru -1.2594 0.8363 'International Tables Vol C Tables 4.2.6.8 and 6.1.1.4'
I I -0.4742 1.8119 'International Tables Vol C Tables 4.2.6.8 and 6.1.1.4'
Hg Hg -2.3894 9.2266 'International Tables Vol C Tables 4.2.6.8 and 6.1.1.4'

loop_
_geom_angle_atom_site_label_1
_geom_angle_atom_site_label_2
_geom_angle_atom_site_label_3
_geom_angle
_geom_angle_site_symmetry_1
_geom_angle_site_symmetry_3
_geom_angle_publ_flag
Ru1 Hg1 N1 90.56(7) . . ?
Ru1 Hg1 I2 127.740(12) . . ?
N1 Hg1 I2 106.86(7) . . ?
Ru1 Hg1 I1 122.566(12) . . ?
N1 Hg1 I1 90.18(7) . . ?
I2 Hg1 I1 106.618(12) . . ?
C2 Ru1 C3 101.30(19) . . ?
C2 Ru1 C1 100.63(19) . . ?
C3 Ru1 C1 157.99(19) . . ?
C2 Ru1 P1 88.99(14) . . ?
C3 Ru1 P1 92.02(14) . . ?
C1 Ru1 P1 90.20(13) . . ?
C2 Ru1 P2 91.14(14) . . ?
C3 Ru1 P2 89.10(14) . . ?
C1 Ru1 P2 88.64(13) . . ?
P1 Ru1 P2 178.83(4) . . ?
C2 Ru1 Hg1 175.13(14) . . ?
C3 Ru1 Hg1 76.94(13) . . ?
C1 Ru1 Hg1 81.34(13) . . ?
P1 Ru1 Hg1 86.55(3) . . ?
P2 Ru1 Hg1 93.37(3) . . ?
C4 P1 C10 102.0(2) . . ?
C4 P1 C16 101.47(19) . . ?
C10 P1 C16 104.6(2) . . ?
C4 P1 Ru1 111.38(13) . . ?
C10 P1 Ru1 116.26(15) . . ?
C16 P1 Ru1 118.93(15) . . ?
C27 P2 C21 103.44(18) . . ?
C27 P2 C33 104.2(2) . . ?
C21 P2 C33 101.8(2) . . ?
C27 P2 Ru1 115.59(14) . . ?
C21 P2 Ru1 110.77(14) . . ?
C33 P2 Ru1 119.14(14) . . ?
O1 C1 Ru1 177.3(4) . . ?
O2 C2 Ru1 178.9(5) . . ?
O3 C3 Ru1 178.9(4) . . ?
C9 C4 C5 118.5(4) . . ?
C9 C4 P1 119.3(3) . . ?
C5 C4 P1 122.1(4) . . ?
C4 C5 C6 119.4(5) . . ?
C7 C6 C5 120.5(5) . . ?
C8 C7 C6 120.4(5) . . ?
C7 C8 C9 119.8(5) . . ?
C4 C9 C8 121.2(5) . . ?
C11 C10 C15 118.5(4) . . ?
C11 C10 P1 122.6(4) . . ?
C15 C10 P1 118.9(3) . . ?
C10 C11 C12 121.0(5) . . ?
C13 C12 C11 119.3(5) . . ?
C14 C13 C12 121.2(5) . . ?
C13 C14 C15 119.0(5) . . ?
C10 C15 C14 121.0(5) . . ?
N1 C16 P1 115.1(3) . . ?
C16 N1 C20 112.5(3) . . ?
C16 N1 C17 108.4(3) . . ?
C20 N1 C17 107.5(3) . . ?
C16 N1 Hg1 97.2(2) . . ?
C20 N1 Hg1 120.6(3) . . ?
C17 N1 Hg1 110.0(3) . . ?
N1 C17 C18 110.6(4) . . ?
O4 C18 C17 111.5(4) . . ?
C19 O4 C18 110.0(4) . . ?
O4 C19 C20 112.6(4) . . ?
N1 C20 C19 109.9(4) . . ?
C22 C21 C26 118.9(4) . . ?
C22 C21 P2 121.3(3) . . ?
C26 C21 P2 119.6(4) . . ?
C21 C22 C23 120.3(5) . . ?
C24 C23 C22 120.2(5) . . ?
C25 C24 C23 120.0(5) . . ?
C24 C25 C26 119.9(5) . . ?
C21 C26 C25 120.7(5) . . ?
C32 C27 C28 118.4(4) . . ?
C32 C27 P2 123.0(3) . . ?
C28 C27 P2 118.6(3) . . ?
C29 C28 C27 120.7(4) . . ?
C30 C29 C28 119.5(5) . . ?
C31 C30 C29 120.2(5) . . ?
C30 C31 C32 120.2(5) . . ?
C27 C32 C31 121.0(5) . . ?
N2 C33 P2 114.2(3) . . ?
C33 N2 C34 110.8(3) . . ?
C33 N2 C37 111.6(3) . . ?
C34 N2 C37 108.2(3) . . ?
N2 C34 C35 109.9(4) . . ?
O5 C35 C34 111.7(4) . . ?
C35 O5 C36 108.8(4) . . ?
O5 C36 C37 112.4(4) . . ?
N2 C37 C36 110.1(4) . . ?
C38 C39 O6 117.8(10) . . ?
C40 O6 C39 114.9(8) . . ?
O6 C40 C41 109.9(7) . . ?

loop_
_geom_bond_atom_site_label_1
_geom_bond_atom_site_label_2
_geom_bond_distance
_geom_bond_site_symmetry_2
_geom_bond_publ_flag
Hg1 Ru1 2.7075(4) . ?
Hg1 N1 2.789(3) . ?
Hg1 I2 2.7948(4) . ?
Hg1 I1 2.8128(4) . ?
Ru1 C2 1.938(5) . ?
Ru1 C3 1.947(5) . ?
Ru1 C1 1.950(4) . ?
Ru1 P1 2.3870(11) . ?
Ru1 P2 2.3888(11) . ?
P1 C4 1.826(4) . ?
P1 C10 1.836(4) . ?
P1 C16 1.848(4) . ?
P2 C27 1.827(4) . ?
P2 C21 1.836(4) . ?
P2 C33 1.837(4) . ?
C1 O1 1.128(5) . ?
C2 O2 1.124(5) . ?
C3 O3 1.134(5) . ?
C4 C9 1.381(6) . ?
C4 C5 1.396(6) . ?
C5 C6 1.397(6) . ?
C6 C7 1.368(8) . ?
C7 C8 1.359(8) . ?
C8 C9 1.386(6) . ?
C10 C11 1.378(6) . ?
C10 C15 1.380(6) . ?
C11 C12 1.379(6) . ?
C12 C13 1.374(8) . ?
C13 C14 1.363(8) . ?
C14 C15 1.389(7) . ?
C16 N1 1.452(5) . ?
N1 C20 1.473(5) . ?
N1 C17 1.482(5) . ?
C17 C18 1.484(6) . ?
C18 O4 1.433(6) . ?
O4 C19 1.406(5) . ?
C19 C20 1.502(6) . ?
C21 C22 1.358(6) . ?
C21 C26 1.378(6) . ?
C22 C23 1.392(6) . ?
C23 C24 1.362(8) . ?
C24 C25 1.355(7) . ?
C25 C26 1.385(6) . ?
C27 C32 1.380(6) . ?
C27 C28 1.395(6) . ?
C28 C29 1.389(6) . ?
C29 C30 1.381(7) . ?
C30 C31 1.371(7) . ?
C31 C32 1.382(6) . ?
C33 N2 1.467(5) . ?
N2 C34 1.467(5) . ?
N2 C37 1.469(5) . ?
C34 C35 1.500(6) . ?
C35 O5 1.409(5) . ?
O5 C36 1.411(6) . ?
C36 C37 1.515(6) . ?
C38 C39 1.382(13) . ?
C39 O6 1.400(9) . ?
O6 C40 1.397(9) . ?
C40 C41 1.504(10) . ?
